data_4500344
loop_
_publ_author_name
'Lee, Jhen-Yi'
'Chen, Chih-Yuan'
'Lee, Hon Man'
'Passaglia, Elisa'
'Vizza, Francesco'
'Oberhauser, Werner'

_publ_section_title
;
 Zinc Coordination Polymers with 2,6-Bis(imidazole-1-yl)pyridine and
 Benzenecarboxylate:Pseudo-Supramolecular Isomers with and without
 Interpenetration and Unprecedented Trinodal Topology
;
_journal_issue 4
_journal_name_full 'Crystal Growth &amp; Design'
_journal_page_first 1230
_journal_paper_doi 10.1021/cg101453m
_journal_volume 11
_journal_year 2011
_chemical_formula_moiety 'C19 H13 N5 O4 Zn, C3 H7 N O'
_chemical_formula_sum 'C22 H20 N6 O5 Zn'
_chemical_formula_weight 513.81
_space_group_IT_number 2
_symmetry_cell_setting triclinic
_symmetry_Int_Tables_number 2
_symmetry_space_group_name_Hall '-P 1'
_symmetry_space_group_name_H-M 'P -1'
_atom_sites_solution_hydrogens geom
_atom_sites_solution_primary direct
_atom_sites_solution_secondary difmap
_audit_creation_method SHELXL-97
_cell_angle_alpha 98.094(5)
_cell_angle_beta 101.276(3)
_cell_angle_gamma 96.389(4)
_cell_formula_units_Z 2
_cell_length_a 6.5769(11)
_cell_length_b 10.8765(18)
_cell_length_c 15.686(3)
_cell_measurement_reflns_used 1454
_cell_measurement_temperature 150(2)
_cell_measurement_theta_max 21.3
_cell_measurement_theta_min 2.5
_cell_volume 1078.3(3)
_computing_cell_refinement 'SAINT (Bruker, 2007)'
_computing_data_collection 'APEX2 (Bruker, 2007)'
_computing_data_reduction 'SAINT (Bruker, 2007)'
_computing_molecular_graphics 'SHELXTL (Sheldrick, 2008)'
_computing_publication_material 'DIAMOND (Brandenburg, 2006)'
_computing_structure_refinement 'SHELXTL (Sheldrick, 2008)'
_computing_structure_solution 'SHELXTL (Sheldrick, 2008)'
_diffrn_ambient_temperature 150(2)
_diffrn_measured_fraction_theta_full 0.998
_diffrn_measured_fraction_theta_max 0.998
_diffrn_measurement_device_type 'Bruker SMART APEXII'
_diffrn_measurement_method \w
_diffrn_radiation_monochromator graphite
_diffrn_radiation_probe x-ray
_diffrn_radiation_type MoK\a
_diffrn_radiation_wavelength 0.71073
_diffrn_reflns_av_R_equivalents 0.0569
_diffrn_reflns_av_sigmaI/netI 0.0897
_diffrn_reflns_limit_h_max 8
_diffrn_reflns_limit_h_min -8
_diffrn_reflns_limit_k_max 13
_diffrn_reflns_limit_k_min -13
_diffrn_reflns_limit_l_max 20
_diffrn_reflns_limit_l_min -19
_diffrn_reflns_number 11815
_diffrn_reflns_theta_full 26.99
_diffrn_reflns_theta_max 26.99
_diffrn_reflns_theta_min 1.91
_diffrn_source 'fine-focus sealed tube'
_diffrn_standards_decay_% 0
_diffrn_standards_interval_count 0
_diffrn_standards_interval_time 0
_diffrn_standards_number 0
_exptl_absorpt_coefficient_mu 1.188
_exptl_absorpt_correction_T_max 0.7970
_exptl_absorpt_correction_T_min 0.7555
_exptl_absorpt_correction_type multi-scan
_exptl_absorpt_process_details 'SADABS (Sheldrick, 2003)'
_exptl_crystal_density_diffrn 1.583
_exptl_crystal_density_method 'not measured'
_exptl_crystal_F_000 528
_exptl_crystal_size_max 0.25
_exptl_crystal_size_mid 0.20
_exptl_crystal_size_min 0.20
_refine_diff_density_max 1.120
_refine_diff_density_min -0.776
_refine_diff_density_rms 0.097
_refine_ls_extinction_method none
_refine_ls_goodness_of_fit_ref 1.022
_refine_ls_hydrogen_treatment constr
_refine_ls_matrix_type full
_refine_ls_number_parameters 309
_refine_ls_number_reflns 4706
_refine_ls_number_restraints 0
_refine_ls_restrained_S_all 1.022
_refine_ls_R_factor_all 0.0806
_refine_ls_R_factor_gt 0.0510
_refine_ls_shift/su_max 0.000
_refine_ls_shift/su_mean 0.000
_refine_ls_structure_factor_coef Fsqd
_refine_ls_weighting_details 'calc w=1/[\s^2^(Fo^2^)+(0.0505P)^2^+1.0786P] where P=(Fo^2^+2Fc^2^)/3'
_refine_ls_weighting_scheme calc
_refine_ls_wR_factor_gt 0.1187
_refine_ls_wR_factor_ref 0.1316
_reflns_number_gt 3415
_reflns_number_total 4706
_reflns_threshold_expression I>2\s
_cod_data_source_file cg101453m_si_002.cif
_cod_data_source_block 2_cyc383
_cod_database_code 4500344

loop_
_symmetry_equiv_pos_as_xyz
'x, y, z'
'-x, -y, -z'

loop_
_atom_site_label
_atom_site_type_symbol
_atom_site_fract_x
_atom_site_fract_y
_atom_site_fract_z
_atom_site_U_iso_or_equiv
_atom_site_adp_type
_atom_site_occupancy
_atom_site_symmetry_multiplicity
_atom_site_calc_flag
_atom_site_refinement_flags
N5 N 0.7706(5) 0.6170(3) 0.21870(19) 0.0210(7) Uani 1 1 d .
C2 C 0.6060(6) 0.6495(3) 0.2569(3) 0.0264(9) Uani 1 1 d .
C3 C 0.4831(6) 0.5457(4) 0.2643(3) 0.0276(9) Uani 1 1 d .
C1 C 0.7436(6) 0.4939(3) 0.2023(2) 0.0218(8) Uani 1 1 d .
H1A H 0.8317 0.4450 0.1750 0.026 Uiso 1 1 calc R
N4 N 0.5709(5) 0.4457(3) 0.2298(2) 0.0217(7) Uani 1 1 d .
C4 C 0.4927(6) 0.3169(3) 0.2198(2) 0.0243(8) Uani 1 1 d .
N3 N 0.6099(5) 0.2388(3) 0.1869(2) 0.0228(7) Uani 1 1 d .
C5 C 0.3071(6) 0.2796(4) 0.2446(3) 0.0322(9) Uani 1 1 d .
H5A H 0.2277 0.3393 0.2671 0.039 Uiso 1 1 calc R
H2 H 0.5835 0.7332 0.2753 0.039 Uiso 1 1 d R
H3 H 0.3614 0.5420 0.2887 0.039 Uiso 1 1 d R
C6 C 0.2421(7) 0.1523(4) 0.2352(3) 0.0389(11) Uani 1 1 d .
H6 H 0.1172 0.1228 0.2524 0.047 Uiso 1 1 calc R
C7 C 0.3593(6) 0.0679(4) 0.2008(3) 0.0332(10) Uani 1 1 d .
H7 H 0.3169 -0.0201 0.1927 0.040 Uiso 1 1 calc R
C8 C 0.5400(6) 0.1170(3) 0.1788(3) 0.0251(8) Uani 1 1 d .
C9 C 0.7373(6) -0.0604(3) 0.1885(3) 0.0255(8) Uani 1 1 d .
H9 H 0.7021 -0.0786 0.2418 0.031 Uiso 1 1 calc R
C10 C 0.8646(6) -0.0675(3) 0.0720(3) 0.0255(8) Uani 1 1 d .
H10 H 0.9379 -0.0939 0.0278 0.031 Uiso 1 1 calc R
C11 C 0.7526(6) 0.0305(3) 0.0723(3) 0.0282(9) Uani 1 1 d .
H11 H 0.7342 0.0851 0.0300 0.034 Uiso 1 1 calc R
C12 C 1.1715(6) -0.1299(3) 0.3519(2) 0.0247(8) Uani 1 1 d .
C13 C 1.3437(6) -0.0632(4) 0.4279(3) 0.0273(9) Uani 1 1 d .
C14 C 1.5489(7) -0.0843(4) 0.4358(3) 0.0386(11) Uani 1 1 d .
H14A H 1.5848 -0.1420 0.3918 0.046 Uiso 1 1 calc R
H15A H 1.1565 0.0402 0.4884 0.046 Uiso 1 1 d R
C15 C 1.2962(6) 0.0228(4) 0.4930(3) 0.0360(10) Uani 1 1 d .
C16 C 1.2430(6) -0.3329(4) 0.0762(2) 0.0261(9) Uani 1 1 d .
C17 C 1.3727(6) -0.4201(3) 0.0353(2) 0.0217(8) Uani 1 1 d .
C18 C 1.3333(6) -0.5494(3) 0.0327(2) 0.0245(8) Uani 1 1 d .
H18 H 1.2189 -0.5840 0.0548 0.029 Uiso 1 1 calc R
C19 C 1.5400(6) -0.3721(3) 0.0019(2) 0.0256(8) Uani 1 1 d .
H19 H 1.5679 -0.2843 0.0028 0.031 Uiso 1 1 calc R
C20 C 0.3658(12) 0.6469(7) 0.5368(5) 0.113(3) Uani 1 1 d .
H20A H 0.3679 0.5920 0.5813 0.169 Uiso 1 1 calc R
H20B H 0.4401 0.7304 0.5647 0.169 Uiso 1 1 calc R
H20C H 0.4350 0.6116 0.4909 0.169 Uiso 1 1 calc R
C21 C 0.0641(17) 0.7382(7) 0.5556(6) 0.125(4) Uani 1 1 d .
H21A H -0.0789 0.7436 0.5252 0.188 Uiso 1 1 calc R
H21B H 0.1466 0.8221 0.5699 0.188 Uiso 1 1 calc R
H21C H 0.0600 0.7045 0.6101 0.188 Uiso 1 1 calc R
C22 C 0.0603(10) 0.5839(6) 0.4207(4) 0.0673(17) Uani 1 1 d .
H22 H -0.0787 0.5972 0.3976 0.081 Uiso 1 1 calc R
N2 N 0.6716(5) 0.0335(3) 0.1471(2) 0.0244(7) Uani 1 1 d .
N1 N 0.8559(5) -0.1230(3) 0.1458(2) 0.0232(7) Uani 1 1 d .
N6 N 0.1594(9) 0.6563(5) 0.4991(3) 0.0733(15) Uani 1 1 d .
O1 O 1.1076(4) -0.3845(2) 0.11380(17) 0.0282(6) Uani 1 1 d .
O2 O 0.9865(4) -0.1192(3) 0.35434(18) 0.0352(7) Uani 1 1 d .
O3 O 1.2297(4) -0.1928(2) 0.28930(17) 0.0277(6) Uani 1 1 d .
O4 O 1.2753(5) -0.2193(2) 0.07515(19) 0.0354(7) Uani 1 1 d .
O6 O 0.1322(7) 0.5023(4) 0.3760(3) 0.0782(13) Uani 1 1 d .
Zn1 Zn 0.99657(7) -0.26526(4) 0.18932(3) 0.02063(14) Uani 1 1 d .

loop_
_atom_site_aniso_label
_atom_site_aniso_U_11
_atom_site_aniso_U_22
_atom_site_aniso_U_33
_atom_site_aniso_U_23
_atom_site_aniso_U_13
_atom_site_aniso_U_12
N5 0.0206(16) 0.0175(15) 0.0253(16) 0.0035(12) 0.0076(13) -0.0002(12)
C2 0.031(2) 0.0184(18) 0.034(2) 0.0028(15) 0.0161(17) 0.0036(16)
C3 0.028(2) 0.025(2) 0.032(2) 0.0030(16) 0.0133(17) 0.0058(16)
C1 0.023(2) 0.0163(18) 0.0254(19) 0.0027(14) 0.0060(15) -0.0015(15)
N4 0.0207(16) 0.0161(15) 0.0301(16) 0.0058(12) 0.0090(13) 0.0014(12)
C4 0.025(2) 0.0165(18) 0.030(2) 0.0021(15) 0.0050(16) -0.0015(15)
N3 0.0226(17) 0.0142(15) 0.0328(17) 0.0063(13) 0.0085(13) 0.0002(12)
C5 0.025(2) 0.0204(19) 0.054(3) 0.0052(18) 0.0163(19) 0.0015(16)
C6 0.028(2) 0.024(2) 0.067(3) 0.007(2) 0.021(2) -0.0058(18)
C7 0.025(2) 0.021(2) 0.055(3) 0.0036(18) 0.0166(19) -0.0035(16)
C8 0.022(2) 0.0192(19) 0.036(2) 0.0062(15) 0.0096(16) 0.0026(15)
C9 0.026(2) 0.0164(18) 0.037(2) 0.0072(15) 0.0119(17) 0.0006(15)
C10 0.025(2) 0.0225(19) 0.032(2) 0.0099(16) 0.0123(17) 0.0005(16)
C11 0.029(2) 0.0227(19) 0.036(2) 0.0098(16) 0.0136(18) 0.0007(16)
C12 0.024(2) 0.0193(18) 0.029(2) 0.0041(15) 0.0051(16) -0.0032(15)
C13 0.023(2) 0.026(2) 0.032(2) 0.0022(16) 0.0091(16) 0.0006(16)
C14 0.033(2) 0.038(2) 0.041(3) -0.0091(19) 0.013(2) 0.004(2)
C15 0.025(2) 0.041(3) 0.039(2) -0.0050(19) 0.0085(19) 0.0051(19)
C16 0.022(2) 0.028(2) 0.0260(19) -0.0002(16) 0.0024(16) 0.0024(16)
C17 0.0178(19) 0.0236(19) 0.0233(18) 0.0029(14) 0.0050(15) 0.0010(15)
C18 0.022(2) 0.0247(19) 0.0262(19) 0.0040(15) 0.0059(16) -0.0023(15)
C19 0.028(2) 0.0171(18) 0.031(2) 0.0021(15) 0.0071(17) -0.0012(15)
C20 0.096(6) 0.106(6) 0.113(6) 0.047(5) -0.036(5) -0.019(5)
C21 0.212(10) 0.063(5) 0.129(7) 0.008(5) 0.122(7) 0.001(6)
C22 0.059(4) 0.082(4) 0.068(4) 0.039(3) 0.016(3) 0.000(3)
N2 0.0235(17) 0.0138(15) 0.0380(18) 0.0060(13) 0.0120(14) 0.0007(12)
N1 0.0211(17) 0.0179(15) 0.0318(17) 0.0039(13) 0.0111(14) -0.0015(13)
N6 0.085(4) 0.066(3) 0.063(3) 0.022(3) 0.004(3) -0.008(3)
O1 0.0217(14) 0.0271(14) 0.0348(15) 0.0007(11) 0.0099(12) -0.0017(11)
O2 0.0214(16) 0.0441(18) 0.0359(16) -0.0017(13) 0.0049(12) 0.0001(13)
O3 0.0236(15) 0.0245(14) 0.0326(15) -0.0014(11) 0.0059(12) 0.0016(11)
O4 0.0446(19) 0.0231(15) 0.0450(17) 0.0069(12) 0.0210(14) 0.0109(13)
O6 0.091(3) 0.088(3) 0.078(3) 0.019(2) 0.059(3) 0.028(3)
Zn1 0.0196(2) 0.0141(2) 0.0281(2) 0.00265(15) 0.00798(17) -0.00173(15)

loop_
_atom_type_symbol
_atom_type_description
_atom_type_scat_dispersion_real
_atom_type_scat_dispersion_imag
_atom_type_scat_source
C C 0.0033 0.0016 'International Tables Vol C Tables 4.2.6.8 and 6.1.1.4'
H H 0.0000 0.0000 'International Tables Vol C Tables 4.2.6.8 and 6.1.1.4'
N N 0.0061 0.0033 'International Tables Vol C Tables 4.2.6.8 and 6.1.1.4'
O O 0.0106 0.0060 'International Tables Vol C Tables 4.2.6.8 and 6.1.1.4'
Zn Zn 0.2839 1.4301 'International Tables Vol C Tables 4.2.6.8 and 6.1.1.4'

loop_
_geom_angle_atom_site_label_1
_geom_angle_atom_site_label_2
_geom_angle_atom_site_label_3
_geom_angle
_geom_angle_site_symmetry_1
_geom_angle_site_symmetry_3
C1 N5 C2 105.8(3) . .
C1 N5 Zn1 127.0(3) . 1_565
C2 N5 Zn1 127.1(2) . 1_565
C3 C2 N5 110.3(3) . .
C3 C2 H2 124.8 . .
N5 C2 H2 124.9 . .
C2 C3 N4 105.8(3) . .
C2 C3 H3 127.1 . .
N4 C3 H3 127.1 . .
N5 C1 N4 110.6(3) . .
N5 C1 H1A 124.7 . .
N4 C1 H1A 124.7 . .
C1 N4 C3 107.4(3) . .
C1 N4 C4 125.6(3) . .
C3 N4 C4 126.9(3) . .
N3 C4 C5 124.5(3) . .
N3 C4 N4 115.2(3) . .
C5 C4 N4 120.3(3) . .
C4 N3 C8 115.7(3) . .
C6 C5 C4 117.5(4) . .
C6 C5 H5A 121.3 . .
C4 C5 H5A 121.3 . .
C7 C6 C5 119.8(4) . .
C7 C6 H6 120.1 . .
C5 C6 H6 120.1 . .
C8 C7 C6 117.0(4) . .
C8 C7 H7 121.5 . .
C6 C7 H7 121.5 . .
N3 C8 C7 125.5(4) . .
N3 C8 N2 115.4(3) . .
C7 C8 N2 119.0(3) . .
N1 C9 N2 111.3(3) . .
N1 C9 H9 124.4 . .
N2 C9 H9 124.4 . .
C11 C10 N1 110.0(3) . .
C11 C10 H10 125.0 . .
N1 C10 H10 125.0 . .
C10 C11 N2 105.2(3) . .
C10 C11 H11 127.4 . .
N2 C11 H11 127.4 . .
O2 C12 O3 124.9(3) . .
O2 C12 C13 119.1(3) . .
O3 C12 C13 116.0(3) . .
C14 C13 C15 118.1(4) . .
C14 C13 C12 122.4(3) . .
C15 C13 C12 119.5(4) . .
C13 C14 C15 121.2(4) . 2_856
C13 C14 H14A 119.4 . .
C15 C14 H14A 119.4 2_856 .
C14 C15 C13 120.7(4) 2_856 .
C14 C15 H15A 119.6 2_856 .
C13 C15 H15A 119.7 . .
O4 C16 O1 124.2(4) . .
O4 C16 C17 120.3(4) . .
O1 C16 C17 115.4(3) . .
C19 C17 C18 118.6(3) . .
C19 C17 C16 120.1(3) . .
C18 C17 C16 121.2(3) . .
C19 C18 C17 120.4(4) 2_845 .
C19 C18 H18 119.8 2_845 .
C17 C18 H18 119.8 . .
C18 C19 C17 121.0(3) 2_845 .
C18 C19 H19 119.5 2_845 .
C17 C19 H19 119.5 . .
N6 C20 H20A 109.5 . .
N6 C20 H20B 109.5 . .
H20A C20 H20B 109.5 . .
N6 C20 H20C 109.5 . .
H20A C20 H20C 109.5 . .
H20B C20 H20C 109.5 . .
N6 C21 H21A 109.5 . .
N6 C21 H21B 109.5 . .
H21A C21 H21B 109.5 . .
N6 C21 H21C 109.5 . .
H21A C21 H21C 109.5 . .
H21B C21 H21C 109.5 . .
O6 C22 N6 127.1(6) . .
O6 C22 H22 116.5 . .
N6 C22 H22 116.5 . .
C9 N2 C11 107.8(3) . .
C9 N2 C8 123.5(3) . .
C11 N2 C8 128.7(3) . .
C9 N1 C10 105.7(3) . .
C9 N1 Zn1 123.4(3) . .
C10 N1 Zn1 130.8(3) . .
C22 N6 C20 120.7(7) . .
C22 N6 C21 126.0(7) . .
C20 N6 C21 112.9(7) . .
C16 O1 Zn1 113.3(2) . .
C12 O3 Zn1 113.0(2) . .
O1 Zn1 O3 106.07(11) . .
O1 Zn1 N5 99.15(11) . 1_545
O3 Zn1 N5 114.82(12) . 1_545
O1 Zn1 N1 122.81(12) . .
O3 Zn1 N1 108.03(12) . .
N5 Zn1 N1 106.17(12) 1_545 .

loop_
_geom_bond_atom_site_label_1
_geom_bond_atom_site_label_2
_geom_bond_distance
_geom_bond_site_symmetry_2
N5 C1 1.313(4) .
N5 C2 1.391(5) .
N5 Zn1 2.018(3) 1_565
C2 C3 1.347(5) .
C2 H2 0.9527 .
C3 N4 1.380(5) .
C3 H3 0.9511 .
C1 N4 1.369(5) .
C1 H1A 0.9500 .
N4 C4 1.413(4) .
C4 N3 1.326(5) .
C4 C5 1.387(5) .
N3 C8 1.333(5) .
C5 C6 1.381(5) .
C5 H5A 0.9500 .
C6 C7 1.381(6) .
C6 H6 0.9500 .
C7 C8 1.373(5) .
C7 H7 0.9500 .
C8 N2 1.427(5) .
C9 N1 1.310(5) .
C9 N2 1.352(5) .
C9 H9 0.9500 .
C10 C11 1.361(5) .
C10 N1 1.386(5) .
C10 H10 0.9500 .
C11 N2 1.379(5) .
C11 H11 0.9500 .
C12 O2 1.243(5) .
C12 O3 1.263(4) .
C12 C13 1.509(5) .
C13 C14 1.379(6) .
C13 C15 1.391(5) .
C14 C15 1.387(6) 2_856
C14 H14A 0.9500 .
C15 C14 1.387(6) 2_856
C15 H15A 0.9494 .
C16 O4 1.233(5) .
C16 O1 1.282(5) .
C16 C17 1.503(5) .
C17 C19 1.390(5) .
C17 C18 1.395(5) .
C18 C19 1.386(5) 2_845
C18 H18 0.9500 .
C19 C18 1.386(5) 2_845
C19 H19 0.9500 .
C20 N6 1.392(8) .
C20 H20A 0.9800 .
C20 H20B 0.9800 .
C20 H20C 0.9800 .
C21 N6 1.446(8) .
C21 H21A 0.9800 .
C21 H21B 0.9800 .
C21 H21C 0.9800 .
C22 O6 1.245(7) .
C22 N6 1.363(8) .
C22 H22 0.9500 .
N1 Zn1 2.021(3) .
O1 Zn1 1.933(3) .
O3 Zn1 1.968(3) .
Zn1 N5 2.018(3) 1_545

loop_
_geom_hbond_atom_site_label_D
_geom_hbond_atom_site_label_H
_geom_hbond_atom_site_label_A
_geom_hbond_distance_DH
_geom_hbond_distance_HA
_geom_hbond_distance_DA
_geom_hbond_angle_DHA
_geom_hbond_site_symmetry_A
C2 H2 O3 0.95 2.58 3.243(5) 126.5 1_465
C3 H3 O6 0.95 2.27 3.193(6) 162.4 .
C5 H5A O6 0.95 2.50 3.404(6) 157.9 .
C7 H7 O4 0.95 2.59 3.378(5) 140.3 1_455
C21 H21C O6 0.98 2.51 3.200(9) 126.9 2_566

loop_
_geom_torsion_atom_site_label_1
_geom_torsion_atom_site_label_2
_geom_torsion_atom_site_label_3
_geom_torsion_atom_site_label_4
_geom_torsion
_geom_torsion_site_symmetry_1
_geom_torsion_site_symmetry_4
C1 N5 C2 C3 0.9(4) . .
Zn1 N5 C2 C3 178.3(3) 1_565 .
N5 C2 C3 N4 -0.3(4) . .
C2 N5 C1 N4 -1.2(4) . .
Zn1 N5 C1 N4 -178.6(2) 1_565 .
N5 C1 N4 C3 1.0(4) . .
N5 C1 N4 C4 177.9(3) . .
C2 C3 N4 C1 -0.4(4) . .
C2 C3 N4 C4 -177.2(3) . .
C1 N4 C4 N3 5.5(5) . .
C3 N4 C4 N3 -178.2(3) . .
C1 N4 C4 C5 -175.2(4) . .
C3 N4 C4 C5 1.1(6) . .
C5 C4 N3 C8 -0.6(6) . .
N4 C4 N3 C8 178.7(3) . .
N3 C4 C5 C6 0.9(6) . .
N4 C4 C5 C6 -178.3(4) . .
C4 C5 C6 C7 -1.1(7) . .
C5 C6 C7 C8 1.1(7) . .
C4 N3 C8 C7 0.6(6) . .
C4 N3 C8 N2 -177.3(3) . .
C6 C7 C8 N3 -0.9(7) . .
C6 C7 C8 N2 176.9(4) . .
N1 C10 C11 N2 -0.9(4) . .
O2 C12 C13 C14 170.7(4) . .
O3 C12 C13 C14 -9.7(6) . .
O2 C12 C13 C15 -9.1(6) . .
O3 C12 C13 C15 170.4(4) . .
C15 C13 C14 C15 0.7(7) . 2_856
C12 C13 C14 C15 -179.2(4) . 2_856
C14 C13 C15 C14 -0.7(7) . 2_856
C12 C13 C15 C14 179.2(4) . 2_856
O4 C16 C17 C19 4.8(5) . .
O1 C16 C17 C19 -172.5(3) . .
O4 C16 C17 C18 -177.5(3) . .
O1 C16 C17 C18 5.2(5) . .
C19 C17 C18 C19 0.5(6) . 2_845
C16 C17 C18 C19 -177.3(3) . 2_845
C18 C17 C19 C18 -0.5(6) . 2_845
C16 C17 C19 C18 177.3(3) . 2_845
N1 C9 N2 C11 0.4(4) . .
N1 C9 N2 C8 179.9(3) . .
C10 C11 N2 C9 0.3(4) . .
C10 C11 N2 C8 -179.2(3) . .
N3 C8 N2 C9 127.6(4) . .
C7 C8 N2 C9 -50.4(5) . .
N3 C8 N2 C11 -52.9(5) . .
C7 C8 N2 C11 129.0(4) . .
N2 C9 N1 C10 -0.9(4) . .
N2 C9 N1 Zn1 177.0(2) . .
C11 C10 N1 C9 1.1(4) . .
C11 C10 N1 Zn1 -176.5(3) . .
O6 C22 N6 C20 2.3(9) . .
O6 C22 N6 C21 -171.0(6) . .
O4 C16 O1 Zn1 -11.7(5) . .
C17 C16 O1 Zn1 165.4(2) . .
O2 C12 O3 Zn1 4.1(5) . .
C13 C12 O3 Zn1 -175.4(2) . .
C16 O1 Zn1 O3 -68.2(3) . .
C16 O1 Zn1 N5 172.6(2) . 1_545
C16 O1 Zn1 N1 56.5(3) . .
C12 O3 Zn1 O1 -168.1(2) . .
C12 O3 Zn1 N5 -59.7(3) . 1_545
C12 O3 Zn1 N1 58.5(3) . .
C9 N1 Zn1 O1 163.2(3) . .
C10 N1 Zn1 O1 -19.5(4) . .
C9 N1 Zn1 O3 -73.0(3) . .
C10 N1 Zn1 O3 104.2(3) . .
C9 N1 Zn1 N5 50.6(3) . 1_545
C10 N1 Zn1 N5 -132.1(3) . 1_545
